data_1566664
loop_
_publ_author_name
'Tossaint, Alex S.'
'Rebreyend, Christophe'
'Sinha, Vivek'
'Weber, Manuela'
'Canossa, Stefano'
'Pidko, Evgeny A.'
'Filonenko, Georgy A.'

_publ_section_title
;
 Two step activation of Ru-PN3P pincer catalysts for CO2 hydrogenation
;
_journal_issue 9
_journal_name_full 'Catalysis Science &amp; Technology'
_journal_page_first 2972
_journal_page_last 2977
_journal_paper_doi 10.1039/D2CY00485B
_journal_volume 12
_journal_year 2022
_chemical_formula_sum 'C100 H83 N6 O3 P6 Ru2'
_chemical_formula_weight 1804.68
_space_group_crystal_system monoclinic
_space_group_IT_number 14
_space_group_name_Hall '-P 2ybc'
_space_group_name_H-M_alt 'P 1 21/c 1'
_atom_sites_solution_hydrogens mixed
_audit_creation_method SHELXL-2018/3
_audit_update_record
;
2022-01-07 deposited with the CCDC.	2022-03-16 downloaded from the CCDC.
;
_cell_angle_alpha 90
_cell_angle_beta 100.3319(6)
_cell_angle_gamma 90
_cell_formula_units_Z 4
_cell_length_a 14.8971(3)
_cell_length_b 22.7530(4)
_cell_length_c 28.6172(4)
_cell_measurement_reflns_used 9909
_cell_measurement_temperature 100(2)
_cell_measurement_theta_max 28.69
_cell_measurement_theta_min 2.27
_cell_volume 9542.6(3)
_computing_cell_refinement 'Bruker SAINT'
_computing_data_collection 'Bruker APEX3'
_computing_data_reduction 'Bruker SAINT'
_computing_structure_refinement 'SHELXL-2018/3 (Sheldrick, 2018)'
_computing_structure_solution 'SHELXT 2018/2 (Sheldrick, 2018)'
_diffrn_ambient_temperature 100(2)
_diffrn_measured_fraction_theta_full 0.996
_diffrn_measured_fraction_theta_max 0.996
_diffrn_measurement_device_type 'Bruker Photon CMOS Detector, D8 Venture'
_diffrn_measurement_method '\f and \w scans'
_diffrn_radiation_type MoK\a
_diffrn_radiation_wavelength 0.71073
_diffrn_reflns_av_R_equivalents 0.0450
_diffrn_reflns_av_unetI/netI 0.0284
_diffrn_reflns_Laue_measured_fraction_full 0.996
_diffrn_reflns_Laue_measured_fraction_max 0.996
_diffrn_reflns_limit_h_max 19
_diffrn_reflns_limit_h_min -18
_diffrn_reflns_limit_k_max 29
_diffrn_reflns_limit_k_min -29
_diffrn_reflns_limit_l_max 34
_diffrn_reflns_limit_l_min -36
_diffrn_reflns_number 123918
_diffrn_reflns_point_group_measured_fraction_full 0.996
_diffrn_reflns_point_group_measured_fraction_max 0.996
_diffrn_reflns_theta_full 25.242
_diffrn_reflns_theta_max 27.103
_diffrn_reflns_theta_min 1.817
_diffrn_source 'sealed tube'
_exptl_absorpt_coefficient_mu 0.468
_exptl_absorpt_correction_type multi-scan
_exptl_crystal_colour colourless
_exptl_crystal_density_diffrn 1.256
_exptl_crystal_description block
_exptl_crystal_F_000 3708
_exptl_crystal_size_max 0.450
_exptl_crystal_size_mid 0.260
_exptl_crystal_size_min 0.120
_exptl_transmission_factor_max 0.9143
_exptl_transmission_factor_min 0.8199
_refine_diff_density_max 1.837
_refine_diff_density_min -1.236
_refine_diff_density_rms 0.077
_refine_ls_extinction_method none
_refine_ls_goodness_of_fit_ref 1.038
_refine_ls_hydrogen_treatment mixed
_refine_ls_matrix_type full
_refine_ls_number_parameters 1028
_refine_ls_number_reflns 20963
_refine_ls_number_restraints 0
_refine_ls_restrained_S_all 1.038
_refine_ls_R_factor_all 0.0500
_refine_ls_R_factor_gt 0.0430
_refine_ls_shift/su_max 0.002
_refine_ls_shift/su_mean 0.000
_refine_ls_structure_factor_coef Fsqd
_refine_ls_weighting_details 'w=1/[\s^2^(Fo^2^)+(0.0328P)^2^+21.4404P] where P=(Fo^2^+2Fc^2^)/3'
_refine_ls_weighting_scheme calc
_refine_ls_wR_factor_gt 0.0975
_refine_ls_wR_factor_ref 0.1020
_reflns_Friedel_coverage 0.000
_reflns_number_gt 18471
_reflns_number_total 20963
_reflns_threshold_expression 'I > 2\s(I)'
_cod_data_source_file d2cy00485b2.cif
_cod_data_source_block AT091B_sq
_cod_depositor_comments 'Adding full bibliography for 1566663--1566665.cif.'
_cod_original_sg_symbol_H-M 'P 21/c'
_cod_database_code 1566664
_shelx_shelxl_version_number 2018/3
_shelx_space_group_comment
;
The symmetry employed for this shelxl refinement is uniquely defined
by the following loop, which should always be used as a source of
symmetry information in preference to the above space-group names.
They are only intended as comments.
;
_shelx_estimated_absorpt_t_min 0.817
_shelx_estimated_absorpt_t_max 0.946

loop_
_space_group_symop_operation_xyz
'x, y, z'
'-x, y+1/2, -z+1/2'
'-x, -y, -z'
'x, -y-1/2, z-1/2'

loop_
_atom_site_label
_atom_site_type_symbol
_atom_site_fract_x
_atom_site_fract_y
_atom_site_fract_z
_atom_site_U_iso_or_equiv
_atom_site_adp_type
_atom_site_occupancy
_atom_site_site_symmetry_order
_atom_site_calc_flag
_atom_site_refinement_flags_posn
_atom_site_refinement_flags_adp
_atom_site_refinement_flags_occupancy
_atom_site_disorder_assembly
_atom_site_disorder_group
Ru1B Ru 0.16472(2) 0.51627(2) 0.35568(2) 0.01726(5) Uani 1 1 d . . . . .
H100 H 0.144(2) 0.4866(16) 0.3493(12) 0.026 Uiso 1 1 d . U . . .
P1B P 0.21339(5) 0.45849(3) 0.42245(2) 0.02098(14) Uani 1 1 d . . . . .
P2B P 0.15095(4) 0.53447(3) 0.27594(2) 0.01858(13) Uani 1 1 d . . . . .
P3B P 0.23004(5) 0.60930(3) 0.38822(2) 0.02335(14) Uani 1 1 d . . . . .
O1B O -0.03282(14) 0.53669(12) 0.35973(8) 0.0412(6) Uani 1 1 d . . . . .
N1B N 0.32190(16) 0.44384(10) 0.42111(8) 0.0241(5) Uani 1 1 d . . . . .
N2B N 0.29513(14) 0.48891(9) 0.34507(7) 0.0182(4) Uani 1 1 d . . . . .
N3B N 0.25965(14) 0.52618(10) 0.26791(7) 0.0198(4) Uani 1 1 d . . . . .
H3B H 0.276711 0.539511 0.241995 0.024 Uiso 1 1 calc R U . . .
C1B C 0.35089(18) 0.45828(12) 0.38113(9) 0.0212(5) Uani 1 1 d . . . . .
C2B C 0.43918(18) 0.44254(12) 0.37383(10) 0.0241(5) Uani 1 1 d . . . . .
H2B H 0.480379 0.423964 0.398626 0.029 Uiso 1 1 calc R U . . .
C3B C 0.46581(19) 0.45386(13) 0.33133(10) 0.0266(6) Uani 1 1 d . . . . .
H3BA H 0.525318 0.442974 0.326965 0.032 Uiso 1 1 calc R U . . .
C4B C 0.40671(18) 0.48116(13) 0.29437(10) 0.0244(6) Uani 1 1 d . . . . .
H4B H 0.424187 0.487900 0.264488 0.029 Uiso 1 1 calc R U . . .
C5B C 0.32192(17) 0.49805(11) 0.30268(9) 0.0194(5) Uani 1 1 d . . . . .
C6B C 0.08225(18) 0.48439(13) 0.23341(10) 0.0246(6) Uani 1 1 d . . . . .
C7B C 0.0354(2) 0.43755(14) 0.24800(12) 0.0351(7) Uani 1 1 d . . . . .
H7B H 0.038527 0.430324 0.280949 0.042 Uiso 1 1 calc R U . . .
C8B C -0.0167(2) 0.40063(17) 0.21464(14) 0.0466(9) Uani 1 1 d . . . . .
H8B H -0.049520 0.368807 0.224980 0.056 Uiso 1 1 calc R U . . .
C9B C -0.0205(2) 0.41023(18) 0.16715(14) 0.0481(9) Uani 1 1 d . . . . .
H9B H -0.054570 0.384363 0.144601 0.058 Uiso 1 1 calc R U . . .
C10B C 0.0253(3) 0.45775(17) 0.15170(13) 0.0462(9) Uani 1 1 d . . . . .
H10B H 0.021824 0.464688 0.118688 0.055 Uiso 1 1 calc R U . . .
C11B C 0.0760(2) 0.49493(15) 0.18475(11) 0.0363(7) Uani 1 1 d . . . . .
H11B H 0.106610 0.527703 0.174298 0.044 Uiso 1 1 calc R U . . .
C12B C 0.1576(2) 0.38637(12) 0.42279(10) 0.0272(6) Uani 1 1 d . . . . .
C13B C 0.2082(3) 0.33923(15) 0.44427(15) 0.0475(9) Uani 1 1 d . . . . .
H13B H 0.269758 0.345135 0.459320 0.057 Uiso 1 1 calc R U . . .
C14B C 0.1700(3) 0.28384(17) 0.44398(18) 0.0605(12) Uani 1 1 d . . . . .
H14B H 0.205800 0.251858 0.458255 0.073 Uiso 1 1 calc R U . . .
C15B C 0.0805(3) 0.27475(16) 0.42313(15) 0.0528(10) Uani 1 1 d . . . . .
H15B H 0.054430 0.236644 0.423136 0.063 Uiso 1 1 calc R U . . .
C16B C 0.0287(3) 0.32110(16) 0.40223(12) 0.0430(8) Uani 1 1 d . . . . .
H16B H -0.033308 0.315053 0.388125 0.052 Uiso 1 1 calc R U . . .
C17B C 0.0673(2) 0.37676(14) 0.40177(11) 0.0324(7) Uani 1 1 d . . . . .
H17B H 0.031519 0.408457 0.386955 0.039 Uiso 1 1 calc R U . . .
C18B C 0.2121(2) 0.47997(12) 0.48356(9) 0.0247(6) Uani 1 1 d . . . . .
C19B C 0.2906(2) 0.50094(13) 0.51247(10) 0.0302(6) Uani 1 1 d . . . . .
H19B H 0.346042 0.503177 0.500490 0.036 Uiso 1 1 calc R U . . .
C20B C 0.2887(3) 0.51869(16) 0.55887(11) 0.0411(8) Uani 1 1 d . . . . .
H20B H 0.342605 0.533145 0.578309 0.049 Uiso 1 1 calc R U . . .
C21B C 0.2087(3) 0.51534(17) 0.57667(11) 0.0444(9) Uani 1 1 d . . . . .
H21B H 0.207539 0.527293 0.608364 0.053 Uiso 1 1 calc R U . . .
C22B C 0.1303(3) 0.49454(17) 0.54829(12) 0.0432(8) Uani 1 1 d . . . . .
H22B H 0.075107 0.492405 0.560501 0.052 Uiso 1 1 calc R U . . .
C23B C 0.1316(2) 0.47679(15) 0.50210(11) 0.0349(7) Uani 1 1 d . . . . .
H23B H 0.077365 0.462362 0.482901 0.042 Uiso 1 1 calc R U . . .
C24B C 0.11053(19) 0.60284(12) 0.24657(10) 0.0249(6) Uani 1 1 d . . . . .
C25B C 0.0219(2) 0.61922(14) 0.25050(12) 0.0340(7) Uani 1 1 d . . . . .
H25B H -0.011007 0.596551 0.269622 0.041 Uiso 1 1 calc R U . . .
C26B C -0.0184(2) 0.66811(15) 0.22682(13) 0.0431(8) Uani 1 1 d . . . . .
H26B H -0.078621 0.679128 0.229894 0.052 Uiso 1 1 calc R U . . .
C27B C 0.0289(3) 0.70084(16) 0.19874(13) 0.0447(9) Uani 1 1 d . . . . .
H27B H 0.001047 0.734112 0.182067 0.054 Uiso 1 1 calc R U . . .
C28B C 0.1164(3) 0.68539(15) 0.19485(12) 0.0415(8) Uani 1 1 d . . . . .
H28B H 0.148837 0.708345 0.175692 0.050 Uiso 1 1 calc R U . . .
C29B C 0.1582(2) 0.63622(14) 0.21879(11) 0.0326(7) Uani 1 1 d . . . . .
H29B H 0.218743 0.625829 0.215998 0.039 Uiso 1 1 calc R U . . .
C30B C 0.0441(2) 0.53064(13) 0.35993(10) 0.0274(6) Uani 1 1 d . . . . .
C31B C 0.3526(3) 0.60452(16) 0.41542(15) 0.0520(4) Uani 1 1 d . . . . .
C32B C 0.4162(3) 0.59319(16) 0.38517(15) 0.0520(4) Uani 1 1 d . . . . .
C33B C 0.4984(10) 0.5786(6) 0.4323(5) 0.0520(4) Uani 0.3 1 d . . P A 1
C34B C 0.5158(7) 0.5938(4) 0.4681(4) 0.0520(4) Uani 0.5 1 d . . P A 1
C35B C 0.4822(5) 0.6023(3) 0.4831(2) 0.0520(4) Uani 0.7 1 d . . P A 1
C36B C 0.3889(5) 0.6084(3) 0.4612(3) 0.0520(4) Uani 0.6 1 d . . P A 1
C33A C 0.5128(4) 0.5903(2) 0.4005(2) 0.0520(4) Uani 0.7 1 d . . P A 2
C34A C 0.5465(6) 0.5954(3) 0.4453(3) 0.0520(4) Uani 0.5 1 d . . P A 2
C35A C 0.4391(10) 0.6140(6) 0.5004(5) 0.0520(4) Uani 0.3 1 d . . P A 2
C36A C 0.3515(8) 0.6194(4) 0.4741(4) 0.0520(4) Uani 0.4 1 d . . P A 2
C37B C 0.22866(19) 0.67321(12) 0.34876(9) 0.0235(5) Uani 1 1 d . . . . .
C38B C 0.1433(2) 0.69801(13) 0.33228(11) 0.0334(7) Uani 1 1 d . . . . .
H38B H 0.090454 0.680410 0.340516 0.040 Uiso 1 1 calc R U . . .
C39B C 0.1343(3) 0.74769(15) 0.30422(13) 0.0488(10) Uani 1 1 d . . . . .
H39B H 0.075733 0.764589 0.294173 0.059 Uiso 1 1 calc R U . . .
C40B C 0.2093(3) 0.77291(16) 0.29069(13) 0.0560(11) Uani 1 1 d . . . . .
H40B H 0.202521 0.806613 0.270772 0.067 Uiso 1 1 calc R U . . .
C41B C 0.2934(3) 0.74945(17) 0.30593(13) 0.0513(10) Uani 1 1 d . . . . .
H41B H 0.345282 0.766829 0.296442 0.062 Uiso 1 1 calc R U . . .
C42B C 0.3044(2) 0.69964(14) 0.33564(11) 0.0348(7) Uani 1 1 d . . . . .
H42B H 0.363602 0.684136 0.346704 0.042 Uiso 1 1 calc R U . . .
C43B C 0.1796(3) 0.64522(15) 0.43434(12) 0.0493(10) Uani 1 1 d . . . . .
C44B C 0.2118(3) 0.70161(16) 0.45047(15) 0.0520(4) Uani 1 1 d . . . . .
H44B H 0.247506 0.722875 0.431862 0.062 Uiso 1 1 calc R U . B 1
C45B C 0.1946(6) 0.7272(4) 0.4911(3) 0.0520(4) Uani 0.5 1 d . . P C 1
H45B H 0.226296 0.761283 0.504315 0.062 Uiso 0.5 1 calc R U P C 1
C46B C 0.1273(6) 0.7000(3) 0.5121(3) 0.0520(4) Uani 0.5 1 d . . P C 1
H46B H 0.103371 0.719517 0.536522 0.062 Uiso 0.5 1 calc R U P C 1
C47B C 0.0955(6) 0.6442(4) 0.4971(3) 0.0520(4) Uani 0.5 1 d . . P C 1
H47B H 0.059114 0.623417 0.515719 0.062 Uiso 0.5 1 calc R U P C 1
C45A C 0.1529(6) 0.7320(4) 0.4794(3) 0.0520(4) Uani 0.5 1 d . . P C 2
H45A H 0.161142 0.772955 0.484958 0.062 Uiso 0.5 1 calc R U P C 2
C46A C 0.0867(6) 0.7033(3) 0.4984(3) 0.0520(4) Uani 0.5 1 d . . P C 2
H46A H 0.058659 0.722849 0.521329 0.062 Uiso 0.5 1 calc R U P C 2
C47A C 0.0596(6) 0.6461(4) 0.4848(3) 0.0520(4) Uani 0.5 1 d . . P C 2
H47A H 0.008329 0.627759 0.494136 0.062 Uiso 0.5 1 calc R U P C 2
C48B C 0.1148(3) 0.61720(16) 0.45559(14) 0.0523(10) Uani 1 1 d . . . . .
H48B H 0.085317 0.582107 0.443062 0.063 Uiso 1 1 calc R U . C 1
Ru1 Ru 0.46952(2) 0.54482(2) 0.10661(2) 0.01840(6) Uani 1 1 d . . . . .
H101 H 0.429(2) 0.5767(15) 0.0897(11) 0.028 Uiso 1 1 d . U . . .
P1 P 0.57530(5) 0.61512(3) 0.09267(2) 0.01985(13) Uani 1 1 d . . . . .
P2 P 0.33541(5) 0.51898(3) 0.13069(2) 0.01941(13) Uani 1 1 d . . . . .
P3 P 0.57477(5) 0.47218(3) 0.14896(2) 0.02125(14) Uani 1 1 d . . . . .
O1 O 0.43383(14) 0.46634(9) 0.02101(7) 0.0284(4) Uani 1 1 d . . . . .
N1 N 0.58135(15) 0.65597(10) 0.14244(8) 0.0246(5) Uani 1 1 d . . . . .
H1 H 0.620751 0.685118 0.147244 0.029 Uiso 1 1 calc R U . . .
N2 N 0.46893(15) 0.59946(10) 0.16685(8) 0.0198(4) Uani 1 1 d . . . . .
N3 N 0.34387(15) 0.54542(10) 0.18562(8) 0.0220(5) Uani 1 1 d . . . . .
C5 C 0.52736(18) 0.64554(12) 0.17566(10) 0.0242(6) Uani 1 1 d . . . . .
C6 C 0.5327(2) 0.68019(13) 0.21588(11) 0.0305(6) Uani 1 1 d . . . . .
H6 H 0.574380 0.712077 0.221713 0.037 Uiso 1 1 calc R U . . .
C01A C 0.4705(2) 0.65522(13) 0.00704(10) 0.0283(6) Uani 1 1 d . . . . .
H01A H 0.436491 0.619985 0.007439 0.034 Uiso 1 1 calc R U . . .
C7 C 0.4748(2) 0.66652(14) 0.24738(11) 0.0327(7) Uani 1 1 d . . . . .
H7 H 0.478334 0.688738 0.275761 0.039 Uiso 1 1 calc R U . . .
C8 C 0.4127(2) 0.62175(13) 0.23837(10) 0.0278(6) Uani 1 1 d . . . . .
H8 H 0.373454 0.613338 0.260252 0.033 Uiso 1 1 calc R U . . .
C9 C 0.40722(18) 0.58806(12) 0.19650(9) 0.0219(5) Uani 1 1 d . . . . .
C10 C 0.23444(19) 0.55797(13) 0.09675(9) 0.0243(6) Uani 1 1 d . . . . .
C11 C 0.1631(2) 0.53239(15) 0.06581(11) 0.0345(7) Uani 1 1 d . . . . .
H11 H 0.161244 0.490908 0.062020 0.041 Uiso 1 1 calc R U . . .
C12 C 0.0937(2) 0.56682(16) 0.04010(12) 0.0397(8) Uani 1 1 d . . . . .
H12 H 0.046183 0.548434 0.018464 0.048 Uiso 1 1 calc R U . . .
C13 C 0.0930(2) 0.62640(16) 0.04548(11) 0.0356(7) Uani 1 1 d . . . . .
H13 H 0.044833 0.649451 0.028394 0.043 Uiso 1 1 calc R U . . .
C14 C 0.1636(2) 0.65240(15) 0.07625(12) 0.0397(8) Uani 1 1 d . . . . .
H14 H 0.164276 0.693874 0.080097 0.048 Uiso 1 1 calc R U . . .
C15 C 0.2336(2) 0.61896(14) 0.10169(12) 0.0359(7) Uani 1 1 d . . . . .
H15 H 0.281542 0.637825 0.122721 0.043 Uiso 1 1 calc R U . . .
C16 C 0.54322(19) 0.66661(12) 0.04330(10) 0.0259(6) Uani 1 1 d . . . . .
C17 C 0.4471(2) 0.69500(14) -0.02998(11) 0.0332(7) Uani 1 1 d . . . . .
H17 H 0.397283 0.686661 -0.054830 0.040 Uiso 1 1 calc R U . . .
C18 C 0.4955(2) 0.74655(15) -0.03087(13) 0.0401(8) Uani 1 1 d . . . . .
H18 H 0.478953 0.773928 -0.055996 0.048 Uiso 1 1 calc R U . . .
C19 C 0.5685(3) 0.75789(16) 0.00516(14) 0.0490(10) Uani 1 1 d . . . . .
H19 H 0.602593 0.793076 0.004622 0.059 Uiso 1 1 calc R U . . .
C1A C 0.5921(2) 0.71828(14) 0.04208(13) 0.0393(8) Uani 1 1 d . . . . .
H1A H 0.642205 0.726577 0.066758 0.047 Uiso 1 1 calc R U . . .
C1C C 0.69693(18) 0.60565(11) 0.09158(10) 0.0219(5) Uani 1 1 d . . . . .
C1D C 0.7567(2) 0.59489(13) 0.13385(10) 0.0283(6) Uani 1 1 d . . . . .
H1D H 0.734797 0.595157 0.163047 0.034 Uiso 1 1 calc R U . . .
C20 C 0.8479(2) 0.58379(15) 0.13371(12) 0.0364(7) Uani 1 1 d . . . . .
H20 H 0.887919 0.575863 0.162778 0.044 Uiso 1 1 calc R U . . .
C21 C 0.8810(2) 0.58413(15) 0.09195(12) 0.0371(7) Uani 1 1 d . . . . .
H21 H 0.943898 0.576884 0.092116 0.045 Uiso 1 1 calc R U . . .
C22 C 0.8225(2) 0.59505(15) 0.04972(11) 0.0341(7) Uani 1 1 d . . . . .
H22 H 0.845265 0.595160 0.020774 0.041 Uiso 1 1 calc R U . . .
C23 C 0.73052(19) 0.60588(13) 0.04917(10) 0.0269(6) Uani 1 1 d . . . . .
H23 H 0.690666 0.613431 0.019961 0.032 Uiso 1 1 calc R U . . .
C24 C 0.29053(18) 0.44490(12) 0.13059(10) 0.0248(6) Uani 1 1 d . . . . .
C25 C 0.2636(2) 0.42024(13) 0.17047(11) 0.0292(6) Uani 1 1 d . . . . .
H25 H 0.275606 0.440233 0.200080 0.035 Uiso 1 1 calc R U . . .
C26 C 0.2192(2) 0.36624(14) 0.16673(12) 0.0379(7) Uani 1 1 d . . . . .
H26 H 0.200158 0.349688 0.193817 0.045 Uiso 1 1 calc R U . . .
C27 C 0.2026(2) 0.33643(14) 0.12395(13) 0.0414(8) Uani 1 1 d . . . . .
H27 H 0.170910 0.300005 0.121513 0.050 Uiso 1 1 calc R U . . .
C28 C 0.2322(2) 0.35979(14) 0.08463(12) 0.0373(7) Uani 1 1 d . . . . .
H28 H 0.222282 0.338838 0.055437 0.045 Uiso 1 1 calc R U . . .
C29 C 0.2760(2) 0.41338(13) 0.08784(11) 0.0301(6) Uani 1 1 d . . . . .
H29 H 0.296501 0.429082 0.060838 0.036 Uiso 1 1 calc R U . . .
C30 C 0.45074(18) 0.49747(12) 0.05298(9) 0.0225(5) Uani 1 1 d . . . . .
C31 C 0.6514(2) 0.49596(13) 0.20337(10) 0.0265(6) Uani 1 1 d . . . . .
C32 C 0.6126(2) 0.52359(14) 0.23847(11) 0.0327(7) Uani 1 1 d . . . . .
H32 H 0.548457 0.529381 0.233689 0.039 Uiso 1 1 calc R U . . .
C33 C 0.6667(2) 0.54268(17) 0.28027(12) 0.0431(8) Uani 1 1 d . . . . .
H33 H 0.639407 0.560852 0.304147 0.052 Uiso 1 1 calc R U . . .
C34 C 0.7601(3) 0.53528(17) 0.28719(13) 0.0481(9) Uani 1 1 d . . . . .
H34 H 0.797192 0.548828 0.315647 0.058 Uiso 1 1 calc R U . . .
C35 C 0.7994(2) 0.50827(16) 0.25282(13) 0.0410(8) Uani 1 1 d . . . . .
H35 H 0.863739 0.503180 0.257705 0.049 Uiso 1 1 calc R U . . .
C36 C 0.7459(2) 0.48844(14) 0.21113(11) 0.0323(6) Uani 1 1 d . . . . .
H36 H 0.773628 0.469629 0.187721 0.039 Uiso 1 1 calc R U . . .
C37 C 0.52376(19) 0.40532(12) 0.16890(10) 0.0250(6) Uani 1 1 d . . . . .
C38 C 0.5240(2) 0.39124(14) 0.21615(11) 0.0299(6) Uani 1 1 d . . . . .
H38 H 0.553046 0.416709 0.240549 0.036 Uiso 1 1 calc R U . . .
C39 C 0.4820(2) 0.34024(15) 0.22799(12) 0.0375(7) Uani 1 1 d . . . . .
H39 H 0.481921 0.331406 0.260430 0.045 Uiso 1 1 calc R U . . .
C40 C 0.4410(2) 0.30270(14) 0.19352(13) 0.0380(7) Uani 1 1 d . . . . .
H40 H 0.412377 0.267947 0.201989 0.046 Uiso 1 1 calc R U . . .
C41 C 0.4410(2) 0.31537(14) 0.14571(12) 0.0342(7) Uani 1 1 d . . . . .
H41 H 0.413237 0.289067 0.121602 0.041 Uiso 1 1 calc R U . . .
C42 C 0.4817(2) 0.36658(13) 0.13382(11) 0.0292(6) Uani 1 1 d . . . . .
H42 H 0.481055 0.375510 0.101330 0.035 Uiso 1 1 calc R U . . .
C43 C 0.65358(18) 0.43815(12) 0.11430(10) 0.0234(5) Uani 1 1 d . . . . .
C44 C 0.66700(19) 0.46270(12) 0.07159(10) 0.0254(6) Uani 1 1 d . . . . .
H44 H 0.634264 0.497064 0.059898 0.030 Uiso 1 1 calc R U . . .
C45 C 0.7279(2) 0.43748(13) 0.04577(11) 0.0296(6) Uani 1 1 d . . . . .
H45 H 0.737076 0.454942 0.016838 0.035 Uiso 1 1 calc R U . . .
C46 C 0.7749(2) 0.38714(14) 0.06215(11) 0.0331(7) Uani 1 1 d . . . . .
H46 H 0.816583 0.369981 0.044560 0.040 Uiso 1 1 calc R U . . .
C47 C 0.7613(2) 0.36167(13) 0.10433(11) 0.0304(6) Uani 1 1 d . . . . .
H47 H 0.793200 0.326793 0.115453 0.036 Uiso 1 1 calc R U . . .
C48 C 0.70129(19) 0.38689(12) 0.13032(10) 0.0272(6) Uani 1 1 d . . . . .
H48 H 0.692463 0.369252 0.159247 0.033 Uiso 1 1 calc R U . . .
O00E O 0.69474(15) 0.75525(10) 0.15354(10) 0.0440(6) Uani 1 1 d . . . . .
C49 C 0.7823(2) 0.74670(16) 0.18111(15) 0.0460(9) Uani 1 1 d . . . . .
H49A H 0.823686 0.729402 0.161367 0.055 Uiso 1 1 calc R U . . .
H49B H 0.778617 0.719494 0.207710 0.055 Uiso 1 1 calc R U . . .
C50 C 0.8176(3) 0.80513(16) 0.19992(14) 0.0468(9) Uani 1 1 d . . . . .
H50A H 0.855703 0.823584 0.178962 0.056 Uiso 1 1 calc R U . . .
H50B H 0.853829 0.801554 0.232373 0.056 Uiso 1 1 calc R U . . .
C51 C 0.7309(3) 0.83975(17) 0.20003(14) 0.0496(9) Uani 1 1 d . . . . .
H51A H 0.741188 0.882317 0.196143 0.059 Uiso 1 1 calc R U . . .
H51B H 0.707362 0.833352 0.229854 0.059 Uiso 1 1 calc R U . . .
C52 C 0.6658(2) 0.81523(14) 0.15772(13) 0.0383(7) Uani 1 1 d . . . . .
H52A H 0.602138 0.816737 0.163210 0.046 Uiso 1 1 calc R U . . .
H52B H 0.670052 0.837739 0.128583 0.046 Uiso 1 1 calc R U . . .

loop_
_atom_site_aniso_label
_atom_site_aniso_U_11
_atom_site_aniso_U_22
_atom_site_aniso_U_33
_atom_site_aniso_U_23
_atom_site_aniso_U_13
_atom_site_aniso_U_12
Ru1B 0.01814(10) 0.01768(10) 0.01638(10) 0.00189(8) 0.00424(7) 0.00240(8)
P1B 0.0243(3) 0.0210(3) 0.0184(3) 0.0041(3) 0.0061(3) 0.0045(3)
P2B 0.0178(3) 0.0204(3) 0.0171(3) 0.0018(2) 0.0019(2) 0.0003(2)
P3B 0.0321(4) 0.0185(3) 0.0189(3) -0.0005(3) 0.0030(3) 0.0025(3)
O1B 0.0231(11) 0.0668(17) 0.0357(12) 0.0114(11) 0.0110(9) 0.0133(11)
N1B 0.0253(12) 0.0264(12) 0.0208(11) 0.0050(9) 0.0044(9) 0.0061(9)
N2B 0.0181(10) 0.0190(10) 0.0175(10) 0.0009(8) 0.0034(8) 0.0020(8)
N3B 0.0198(11) 0.0241(11) 0.0154(10) 0.0019(8) 0.0032(8) -0.0011(9)
C1B 0.0235(13) 0.0205(13) 0.0187(12) 0.0005(10) 0.0013(10) 0.0033(10)
C2B 0.0224(13) 0.0242(13) 0.0247(13) 0.0019(11) 0.0018(10) 0.0056(10)
C3B 0.0206(13) 0.0302(15) 0.0304(14) -0.0006(12) 0.0079(11) 0.0034(11)
C4B 0.0224(13) 0.0307(15) 0.0210(12) 0.0015(11) 0.0063(10) 0.0019(11)
C5B 0.0209(12) 0.0196(12) 0.0173(12) -0.0011(10) 0.0023(9) -0.0006(10)
C6B 0.0199(13) 0.0278(14) 0.0251(13) -0.0040(11) 0.0012(10) 0.0011(11)
C7B 0.0352(17) 0.0350(17) 0.0353(16) -0.0073(13) 0.0066(13) -0.0086(13)
C8B 0.0412(19) 0.044(2) 0.055(2) -0.0136(17) 0.0077(16) -0.0173(16)
C9B 0.0349(18) 0.053(2) 0.051(2) -0.0217(18) -0.0082(15) -0.0060(16)
C10B 0.048(2) 0.054(2) 0.0310(17) -0.0083(16) -0.0083(15) 0.0009(17)
C11B 0.0400(18) 0.0386(18) 0.0279(15) -0.0007(13) -0.0005(13) -0.0020(14)
C12B 0.0346(15) 0.0221(14) 0.0284(14) 0.0029(11) 0.0148(12) 0.0015(11)
C13B 0.043(2) 0.0310(17) 0.072(3) 0.0182(17) 0.0177(18) 0.0064(15)
C14B 0.062(3) 0.0294(19) 0.099(3) 0.022(2) 0.037(2) 0.0113(18)
C15B 0.073(3) 0.0250(17) 0.072(3) -0.0030(17) 0.043(2) -0.0086(17)
C16B 0.053(2) 0.0401(19) 0.0397(18) -0.0070(15) 0.0190(16) -0.0159(16)
C17B 0.0429(18) 0.0270(15) 0.0301(15) 0.0004(12) 0.0137(13) -0.0038(13)
C18B 0.0323(15) 0.0239(14) 0.0189(12) 0.0057(10) 0.0076(11) 0.0056(11)
C19B 0.0361(16) 0.0296(15) 0.0252(14) 0.0035(12) 0.0059(12) 0.0063(12)
C20B 0.053(2) 0.0424(19) 0.0257(15) -0.0030(14) -0.0004(14) 0.0040(16)
C21B 0.067(2) 0.047(2) 0.0211(15) -0.0015(14) 0.0148(15) 0.0053(18)
C22B 0.056(2) 0.050(2) 0.0301(16) 0.0033(15) 0.0256(16) 0.0026(17)
C23B 0.0378(17) 0.0416(18) 0.0283(15) 0.0022(13) 0.0139(13) -0.0013(14)
C24B 0.0252(14) 0.0244(14) 0.0234(13) 0.0033(11) -0.0006(10) 0.0019(11)
C25B 0.0242(15) 0.0334(16) 0.0413(17) 0.0061(14) -0.0024(12) 0.0013(12)
C26B 0.0292(16) 0.0370(18) 0.057(2) 0.0103(16) -0.0088(15) 0.0067(14)
C27B 0.049(2) 0.0339(18) 0.0445(19) 0.0128(15) -0.0086(16) 0.0092(15)
C28B 0.057(2) 0.0311(17) 0.0357(17) 0.0133(14) 0.0075(15) 0.0019(15)
C29B 0.0355(16) 0.0339(16) 0.0293(15) 0.0079(13) 0.0083(12) 0.0033(13)
C30B 0.0311(16) 0.0315(15) 0.0197(13) 0.0056(11) 0.0052(11) 0.0039(12)
C31B 0.0619(11) 0.0317(7) 0.0601(10) -0.0095(7) 0.0049(8) -0.0062(7)
C32B 0.0619(11) 0.0317(7) 0.0601(10) -0.0095(7) 0.0049(8) -0.0062(7)
C33B 0.0619(11) 0.0317(7) 0.0601(10) -0.0095(7) 0.0049(8) -0.0062(7)
C34B 0.0619(11) 0.0317(7) 0.0601(10) -0.0095(7) 0.0049(8) -0.0062(7)
C35B 0.0619(11) 0.0317(7) 0.0601(10) -0.0095(7) 0.0049(8) -0.0062(7)
C36B 0.0619(11) 0.0317(7) 0.0601(10) -0.0095(7) 0.0049(8) -0.0062(7)
C33A 0.0619(11) 0.0317(7) 0.0601(10) -0.0095(7) 0.0049(8) -0.0062(7)
C34A 0.0619(11) 0.0317(7) 0.0601(10) -0.0095(7) 0.0049(8) -0.0062(7)
C35A 0.0619(11) 0.0317(7) 0.0601(10) -0.0095(7) 0.0049(8) -0.0062(7)
C36A 0.0619(11) 0.0317(7) 0.0601(10) -0.0095(7) 0.0049(8) -0.0062(7)
C37B 0.0294(14) 0.0202(13) 0.0206(12) -0.0006(10) 0.0037(10) 0.0000(11)
C38B 0.0345(16) 0.0245(15) 0.0374(17) -0.0014(13) -0.0038(13) 0.0027(12)
C39B 0.066(2) 0.0242(16) 0.047(2) 0.0034(15) -0.0162(18) 0.0079(16)
C40B 0.098(3) 0.0276(18) 0.0366(19) 0.0077(15) -0.003(2) -0.009(2)
C41B 0.079(3) 0.044(2) 0.0366(18) -0.0074(16) 0.0252(19) -0.030(2)
C42B 0.0363(17) 0.0347(17) 0.0358(16) -0.0073(13) 0.0125(13) -0.0076(13)
C43B 0.096(3) 0.0249(16) 0.0357(18) -0.0053(14) 0.0360(19) -0.0057(18)
C44B 0.0619(11) 0.0317(7) 0.0601(10) -0.0095(7) 0.0049(8) -0.0062(7)
C45B 0.0619(11) 0.0317(7) 0.0601(10) -0.0095(7) 0.0049(8) -0.0062(7)
C46B 0.0619(11) 0.0317(7) 0.0601(10) -0.0095(7) 0.0049(8) -0.0062(7)
C47B 0.0619(11) 0.0317(7) 0.0601(10) -0.0095(7) 0.0049(8) -0.0062(7)
C45A 0.0619(11) 0.0317(7) 0.0601(10) -0.0095(7) 0.0049(8) -0.0062(7)
C46A 0.0619(11) 0.0317(7) 0.0601(10) -0.0095(7) 0.0049(8) -0.0062(7)
C47A 0.0619(11) 0.0317(7) 0.0601(10) -0.0095(7) 0.0049(8) -0.0062(7)
C48B 0.092(3) 0.0276(17) 0.047(2) -0.0047(15) 0.040(2) -0.0042(18)
Ru1 0.01961(10) 0.01808(10) 0.01808(10) -0.00187(8) 0.00489(7) -0.00394(8)
P1 0.0189(3) 0.0175(3) 0.0239(3) -0.0001(3) 0.0058(3) -0.0027(2)
P2 0.0212(3) 0.0200(3) 0.0174(3) -0.0011(2) 0.0046(2) -0.0051(3)
P3 0.0230(3) 0.0208(3) 0.0200(3) 0.0001(3) 0.0040(3) -0.0008(3)
O1 0.0365(11) 0.0269(10) 0.0225(10) -0.0045(8) 0.0072(8) -0.0066(9)
N1 0.0233(11) 0.0200(11) 0.0322(12) -0.0082(9) 0.0101(9) -0.0077(9)
N2 0.0209(11) 0.0191(11) 0.0199(10) -0.0023(8) 0.0047(8) -0.0031(8)
N3 0.0246(11) 0.0243(11) 0.0179(10) -0.0029(9) 0.0055(9) -0.0051(9)
C5 0.0212(13) 0.0227(13) 0.0294(14) -0.0038(11) 0.0064(11) -0.0032(10)
C6 0.0287(15) 0.0281(15) 0.0360(16) -0.0145(13) 0.0092(12) -0.0112(12)
C01A 0.0323(15) 0.0231(14) 0.0306(15) -0.0017(12) 0.0085(12) -0.0021(11)
C7 0.0347(16) 0.0335(16) 0.0309(15) -0.0145(13) 0.0088(13) -0.0064(13)
C8 0.0288(15) 0.0329(15) 0.0233(13) -0.0079(12) 0.0092(11) -0.0058(12)
C9 0.0229(13) 0.0229(13) 0.0198(12) -0.0011(10) 0.0039(10) -0.0012(10)
C10 0.0248(13) 0.0287(14) 0.0212(13) 0.0031(11) 0.0091(10) -0.0011(11)
C11 0.0306(16) 0.0329(16) 0.0381(17) -0.0021(13) 0.0011(13) -0.0019(13)
C12 0.0286(16) 0.049(2) 0.0381(17) -0.0008(15) -0.0044(13) -0.0015(14)
C13 0.0291(16) 0.0474(19) 0.0314(16) 0.0083(14) 0.0081(12) 0.0096(14)
C14 0.0441(19) 0.0327(17) 0.0413(18) 0.0068(14) 0.0049(15) 0.0050(14)
C15 0.0374(17) 0.0301(16) 0.0373(17) 0.0011(13) -0.0012(13) -0.0003(13)
C16 0.0238(13) 0.0221(13) 0.0322(15) 0.0041(11) 0.0061(11) 0.0002(11)
C17 0.0351(16) 0.0323(16) 0.0302(15) 0.0008(13) 0.0006(12) -0.0011(13)
C18 0.0387(18) 0.0342(17) 0.0438(19) 0.0139(15) -0.0025(14) -0.0018(14)
C19 0.045(2) 0.0340(18) 0.061(2) 0.0198(17) -0.0095(17) -0.0165(15)
C1A 0.0315(16) 0.0328(17) 0.0473(19) 0.0120(15) -0.0101(14) -0.0101(13)
C1C 0.0218(13) 0.0171(12) 0.0273(13) -0.0016(10) 0.0057(10) -0.0042(10)
C1D 0.0279(14) 0.0304(15) 0.0266(14) -0.0024(12) 0.0048(11) -0.0022(12)
C20 0.0240(15) 0.0459(19) 0.0366(17) 0.0004(14) -0.0018(12) 0.0006(13)
C21 0.0233(15) 0.0452(19) 0.0436(18) -0.0011(15) 0.0081(13) 0.0026(13)
C22 0.0320(16) 0.0393(17) 0.0345(16) 0.0010(13) 0.0157(13) -0.0001(13)
C23 0.0270(14) 0.0274(14) 0.0267(14) 0.0010(11) 0.0060(11) -0.0023(11)
C24 0.0226(13) 0.0240(14) 0.0275(14) 0.0016(11) 0.0036(11) -0.0043(11)
C25 0.0313(15) 0.0265(15) 0.0295(15) 0.0039(12) 0.0047(12) -0.0021(12)
C26 0.0426(18) 0.0299(16) 0.0419(18) 0.0093(14) 0.0099(14) -0.0083(14)
C27 0.0445(19) 0.0246(15) 0.053(2) 0.0042(14) 0.0017(16) -0.0133(14)
C28 0.0432(18) 0.0265(15) 0.0394(17) -0.0054(13) -0.0004(14) -0.0073(13)
C29 0.0358(16) 0.0258(15) 0.0283(14) 0.0003(12) 0.0049(12) -0.0057(12)
C30 0.0252(13) 0.0202(13) 0.0233(13) 0.0035(11) 0.0071(10) -0.0029(10)
C31 0.0274(14) 0.0266(14) 0.0234(13) 0.0003(11) -0.0010(11) -0.0013(11)
C32 0.0322(16) 0.0374(17) 0.0268(14) -0.0037(13) 0.0011(12) 0.0055(13)
C33 0.046(2) 0.053(2) 0.0270(16) -0.0122(15) -0.0011(14) 0.0113(16)
C34 0.044(2) 0.053(2) 0.0388(19) -0.0151(17) -0.0138(15) 0.0071(17)
C35 0.0278(16) 0.0433(19) 0.0464(19) -0.0060(16) -0.0086(14) 0.0037(14)
C36 0.0290(15) 0.0326(16) 0.0337(16) -0.0029(13) 0.0014(12) 0.0009(12)
C37 0.0227(13) 0.0243(14) 0.0286(14) 0.0062(11) 0.0056(11) 0.0016(11)
C38 0.0284(15) 0.0338(16) 0.0283(14) 0.0059(12) 0.0071(12) 0.0017(12)
C39 0.0370(17) 0.0427(19) 0.0343(16) 0.0160(14) 0.0101(13) 0.0031(14)
C40 0.0327(17) 0.0303(16) 0.052(2) 0.0174(15) 0.0105(14) 0.0020(13)
C41 0.0326(16) 0.0251(15) 0.0438(18) 0.0043(13) 0.0036(13) -0.0010(12)
C42 0.0329(15) 0.0258(14) 0.0285(14) 0.0042(12) 0.0045(12) -0.0021(12)
C43 0.0210(13) 0.0230(13) 0.0265(13) -0.0041(11) 0.0052(10) -0.0012(10)
C44 0.0267(14) 0.0229(13) 0.0268(14) -0.0012(11) 0.0055(11) -0.0005(11)
C45 0.0307(15) 0.0316(15) 0.0279(14) -0.0013(12) 0.0092(12) -0.0025(12)
C46 0.0269(15) 0.0358(17) 0.0381(17) -0.0093(13) 0.0095(12) 0.0004(12)
C47 0.0274(15) 0.0252(14) 0.0378(16) -0.0022(12) 0.0041(12) 0.0032(11)
C48 0.0279(14) 0.0240(14) 0.0290(14) -0.0013(11) 0.0034(11) 0.0003(11)
O00E 0.0300(12) 0.0218(11) 0.0763(18) 0.0019(11) -0.0014(11) -0.0035(9)
C49 0.0329(17) 0.0344(18) 0.066(2) -0.0056(17) -0.0036(16) 0.0035(14)
C50 0.045(2) 0.0393(19) 0.052(2) -0.0065(16) -0.0024(17) -0.0062(16)
C51 0.063(2) 0.0361(19) 0.048(2) -0.0085(16) 0.0039(18) 0.0114(17)
C52 0.0379(18) 0.0253(15) 0.053(2) 0.0043(14) 0.0116(15) 0.0040(13)

loop_
_atom_type_symbol
_atom_type_description
_atom_type_scat_dispersion_real
_atom_type_scat_dispersion_imag
_atom_type_scat_source
C C 0.0033 0.0016 'International Tables Vol C Tables 4.2.6.8 and 6.1.1.4'
H H 0.0000 0.0000 'International Tables Vol C Tables 4.2.6.8 and 6.1.1.4'
N N 0.0061 0.0033 'International Tables Vol C Tables 4.2.6.8 and 6.1.1.4'
O O 0.0106 0.0060 'International Tables Vol C Tables 4.2.6.8 and 6.1.1.4'
P P 0.1023 0.0942 'International Tables Vol C Tables 4.2.6.8 and 6.1.1.4'
Ru Ru -1.2594 0.8363 'International Tables Vol C Tables 4.2.6.8 and 6.1.1.4'

loop_
_geom_angle_atom_site_label_1
_geom_angle_atom_site_label_2
_geom_angle_atom_site_label_3
_geom_angle
_geom_angle_site_symmetry_1
_geom_angle_site_symmetry_3
_geom_angle_publ_flag
C30B Ru1B N2B 171.66(11) . . ?
C30B Ru1B P2B 96.83(8) . . ?
N2B Ru1B P2B 80.25(6) . . ?
C30B Ru1B P1B 102.07(9) . . ?
N2B Ru1B P1B 78.01(6) . . ?
P2B Ru1B P1B 151.55(3) . . ?
C30B Ru1B P3B 98.44(10) . . ?
N2B Ru1B P3B 89.79(6) . . ?
P2B Ru1B P3B 100.45(2) . . ?
P1B Ru1B P3B 97.61(3) . . ?
C30B Ru1B H100 79(2) . . ?
N2B Ru1B H100 93(2) . . ?
P2B Ru1B H100 88(2) . . ?
P1B Ru1B H100 75(2) . . ?
P3B Ru1B H100 172(2) . . ?
N1B P1B C18B 104.76(13) . . ?
N1B P1B C12B 105.32(13) . . ?
C18B P1B C12B 98.72(13) . . ?
N1B P1B Ru1B 104.85(8) . . ?
C18B P1B Ru1B 125.63(9) . . ?
C12B P1B Ru1B 115.71(10) . . ?
N3B P2B C24B 106.21(12) . . ?
N3B P2B C6B 105.94(12) . . ?
C24B P2B C6B 97.20(13) . . ?
N3B P2B Ru1B 101.47(8) . . ?
C24B P2B Ru1B 125.30(10) . . ?
C6B P2B Ru1B 119.14(10) . . ?
C43B P3B C37B 97.43(14) . . ?
C43B P3B C31B 103.0(2) . . ?
C37B P3B C31B 101.87(16) . . ?
C43B P3B Ru1B 118.42(13) . . ?
C37B P3B Ru1B 119.42(9) . . ?
C31B P3B Ru1B 113.82(12) . . ?
C1B N1B P1B 115.92(18) . . ?
C5B N2B C1B 120.5(2) . . ?
C5B N2B Ru1B 120.52(17) . . ?
C1B N2B Ru1B 118.90(17) . . ?
C5B N3B P2B 119.22(18) . . ?
C5B N3B H3B 120.4 . . ?
P2B N3B H3B 120.4 . . ?
N1B C1B N2B 121.2(2) . . ?
N1B C1B C2B 121.1(2) . . ?
N2B C1B C2B 117.7(2) . . ?
C3B C2B C1B 120.6(2) . . ?
C3B C2B H2B 119.7 . . ?
C1B C2B H2B 119.7 . . ?
C2B C3B C4B 120.9(3) . . ?
C2B C3B H3BA 119.6 . . ?
C4B C3B H3BA 119.6 . . ?
C5B C4B C3B 117.8(2) . . ?
C5B C4B H4B 121.1 . . ?
C3B C4B H4B 121.1 . . ?
N2B C5B C4B 122.3(2) . . ?
N2B C5B N3B 116.4(2) . . ?
C4B C5B N3B 121.3(2) . . ?
C7B C6B C11B 119.1(3) . . ?
C7B C6B P2B 122.0(2) . . ?
C11B C6B P2B 118.8(2) . . ?
C6B C7B C8B 120.5(3) . . ?
C6B C7B H7B 119.8 . . ?
C8B C7B H7B 119.8 . . ?
C9B C8B C7B 120.1(3) . . ?
C9B C8B H8B 119.9 . . ?
C7B C8B H8B 119.9 . . ?
C8B C9B C10B 120.3(3) . . ?
C8B C9B H9B 119.9 . . ?
C10B C9B H9B 119.9 . . ?
C11B C10B C9B 119.7(3) . . ?
C11B C10B H10B 120.2 . . ?
C9B C10B H10B 120.2 . . ?
C10B C11B C6B 120.3(3) . . ?
C10B C11B H11B 119.8 . . ?
C6B C11B H11B 119.8 . . ?
C17B C12B C13B 118.5(3) . . ?
C17B C12B P1B 122.8(2) . . ?
C13B C12B P1B 118.7(3) . . ?
C14B C13B C12B 120.7(4) . . ?
C14B C13B H13B 119.6 . . ?
C12B C13B H13B 119.6 . . ?
C15B C14B C13B 120.4(4) . . ?
C15B C14B H14B 119.8 . . ?
C13B C14B H14B 119.8 . . ?
C14B C15B C16B 119.8(3) . . ?
C14B C15B H15B 120.1 . . ?
C16B C15B H15B 120.1 . . ?
C15B C16B C17B 120.1(4) . . ?
C15B C16B H16B 120.0 . . ?
C17B C16B H16B 120.0 . . ?
C12B C17B C16B 120.5(3) . . ?
C12B C17B H17B 119.7 . . ?
C16B C17B H17B 119.7 . . ?
C19B C18B C23B 118.7(3) . . ?
C19B C18B P1B 120.7(2) . . ?
C23B C18B P1B 120.6(2) . . ?
C18B C19B C20B 120.5(3) . . ?
C18B C19B H19B 119.8 . . ?
C20B C19B H19B 119.8 . . ?
C21B C20B C19B 120.2(3) . . ?
C21B C20B H20B 119.9 . . ?
C19B C20B H20B 119.9 . . ?
C20B C21B C22B 119.8(3) . . ?
C20B C21B H21B 120.1 . . ?
C22B C21B H21B 120.1 . . ?
C21B C22B C23B 120.4(3) . . ?
C21B C22B H22B 119.8 . . ?
C23B C22B H22B 119.8 . . ?
C22B C23B C18B 120.5(3) . . ?
C22B C23B H23B 119.8 . . ?
C18B C23B H23B 119.8 . . ?
C29B C24B C25B 119.3(3) . . ?
C29B C24B P2B 125.0(2) . . ?
C25B C24B P2B 115.5(2) . . ?
C26B C25B C24B 120.7(3) . . ?
C26B C25B H25B 119.7 . . ?
C24B C25B H25B 119.7 . . ?
C27B C26B C25B 119.8(3) . . ?
C27B C26B H26B 120.1 . . ?
C25B C26B H26B 120.1 . . ?
C28B C27B C26B 120.1(3) . . ?
C28B C27B H27B 120.0 . . ?
C26B C27B H27B 120.0 . . ?
C27B C28B C29B 120.7(3) . . ?
C27B C28B H28B 119.6 . . ?
C29B C28B H28B 119.6 . . ?
C24B C29B C28B 119.4(3) . . ?
C24B C29B H29B 120.3 . . ?
C28B C29B H29B 120.3 . . ?
O1B C30B Ru1B 174.8(3) . . ?
C36B C31B C32B 114.6(5) . . ?
C32B C31B C36A 139.3(5) . . ?
C36B C31B P3B 127.3(5) . . ?
C32B C31B P3B 118.0(3) . . ?
C36A C31B P3B 102.6(4) . . ?
C31B C32B C33A 124.5(4) . . ?
C31B C32B C33B 91.0(6) . . ?
C34B C33B C35B 22.3(7) . . ?
C34B C33B C32B 136.1(13) . . ?
C35B C33B C32B 116.8(9) . . ?
C35B C34B C33B 124.5(16) . . ?
C35B C34B C36B 41.3(8) . . ?
C33B C34B C36B 83.8(10) . . ?
C34B C35B C36B 118.6(11) . . ?
C34B C35B C33B 33.2(10) . . ?
C36B C35B C33B 85.9(7) . . ?
C31B C36B C35B 128.2(7) . . ?
C31B C36B C34B 108.2(6) . . ?
C35B C36B C34B 20.1(4) . . ?
C34A C33A C32B 119.4(7) . . ?
C35A C36A C31B 109.8(10) . . ?
C42B C37B C38B 118.0(3) . . ?
C42B C37B P3B 126.0(2) . . ?
C38B C37B P3B 115.9(2) . . ?
C39B C38B C37B 121.1(3) . . ?
C39B C38B H38B 119.5 . . ?
C37B C38B H38B 119.5 . . ?
C40B C39B C38B 120.5(4) . . ?
C40B C39B H39B 119.7 . . ?
C38B C39B H39B 119.7 . . ?
C41B C40B C39B 119.7(3) . . ?
C41B C40B H40B 120.2 . . ?
C39B C40B H40B 120.2 . . ?
C40B C41B C42B 120.7(3) . . ?
C40B C41B H41B 119.7 . . ?
C42B C41B H41B 119.7 . . ?
C37B C42B C41B 120.0(3) . . ?
C37B C42B H42B 120.0 . . ?
C41B C42B H42B 120.0 . . ?
C48B C43B C44B 119.7(3) . . ?
C48B C43B P3B 121.4(3) . . ?
C44B C43B P3B 118.8(3) . . ?
C45B C44B C43B 124.0(5) . . ?
C43B C44B C45A 113.8(5) . . ?
C45B C44B H44B 118.0 . . ?
C43B C44B H44B 118.0 . . ?
C44B C45B C46B 115.7(7) . . ?
C44B C45B H45B 122.1 . . ?
C46B C45B H45B 122.1 . . ?
C47B C46B C45B 120.0(8) . . ?
C47B C46B H46B 120.0 . . ?
C45B C46B H46B 120.0 . . ?
C46B C47B C48B 123.0(8) . . ?
C46B C47B H47B 118.5 . . ?
C48B C47B H47B 118.5 . . ?
C46A C45A C44B 122.6(7) . . ?
C46A C45A H45A 118.7 . . ?
C44B C45A H45A 118.7 . . ?
C45A C46A C47A 121.6(9) . . ?
C45A C46A H46A 119.2 . . ?
C47A C46A H46A 119.2 . . ?
C46A C47A C48B 115.0(8) . . ?
C46A C47A H47A 122.5 . . ?
C48B C47A H47A 122.5 . . ?
C43B C48B C47B 115.6(5) . . ?
C43B C48B C47A 124.2(5) . . ?
C43B C48B H48B 122.2 . . ?
C47B C48B H48B 122.2 . . ?
C30 Ru1 N2 171.23(10) . . ?
C30 Ru1 P2 95.11(8) . . ?
N2 Ru1 P2 77.11(6) . . ?
C30 Ru1 P1 105.27(8) . . ?
N2 Ru1 P1 80.72(6) . . ?
P2 Ru1 P1 151.19(3) . . ?
C30 Ru1 P3 90.32(9) . . ?
N2 Ru1 P3 95.10(6) . . ?
P2 Ru1 P3 101.11(2) . . ?
P1 Ru1 P3 98.96(2) . . ?
C30 Ru1 H101 91.9(18) . . ?
N2 Ru1 H101 83.1(18) . . ?
P2 Ru1 H101 81.7(18) . . ?
P1 Ru1 H101 77.5(18) . . ?
P3 Ru1 H101 176.3(18) . . ?
N1 P1 C1C 100.12(12) . . ?
N1 P1 C16 105.39(13) . . ?
C1C P1 C16 100.63(13) . . ?
N1 P1 Ru1 99.71(8) . . ?
C1C P1 Ru1 128.62(9) . . ?
C16 P1 Ru1 118.71(9) . . ?
N3 P2 C24 107.61(12) . . ?
N3 P2 C10 103.73(12) . . ?
C24 P2 C10 100.30(13) . . ?
N3 P2 Ru1 105.50(8) . . ?
C24 P2 Ru1 125.18(10) . . ?
C10 P2 Ru1 112.65(9) . . ?
C37 P3 C43 99.13(13) . . ?
C37 P3 C31 102.08(13) . . ?
C43 P3 C31 102.79(13) . . ?
C37 P3 Ru1 116.73(9) . . ?
C43 P3 Ru1 115.60(9) . . ?
C31 P3 Ru1 117.79(10) . . ?
C5 N1 P1 122.68(19) . . ?
C5 N1 H1 118.7 . . ?
P1 N1 H1 118.7 . . ?
C5 N2 C9 120.4(2) . . ?
C5 N2 Ru1 120.43(17) . . ?
C9 N2 Ru1 119.19(17) . . ?
C9 N3 P2 114.10(18) . . ?
N2 C5 N1 116.2(2) . . ?
N2 C5 C6 122.2(3) . . ?
N1 C5 C6 121.6(2) . . ?
C5 C6 C7 117.5(3) . . ?
C5 C6 H6 121.3 . . ?
C7 C6 H6 121.3 . . ?
C16 C01A C17 120.4(3) . . ?
C16 C01A H01A 119.8 . . ?
C17 C01A H01A 119.8 . . ?
C8 C7 C6 121.4(3) . . ?
C8 C7 H7 119.3 . . ?
C6 C7 H7 119.3 . . ?
C7 C8 C9 119.9(3) . . ?
C7 C8 H8 120.1 . . ?
C9 C8 H8 120.1 . . ?
N3 C9 N2 120.5(2) . . ?
N3 C9 C8 121.2(2) . . ?
N2 C9 C8 118.4(2) . . ?
C11 C10 C15 117.6(3) . . ?
C11 C10 P2 126.1(2) . . ?
C15 C10 P2 116.2(2) . . ?
C10 C11 C12 120.8(3) . . ?
C10 C11 H11 119.6 . . ?
C12 C11 H11 119.6 . . ?
C13 C12 C11 121.2(3) . . ?
C13 C12 H12 119.4 . . ?
C11 C12 H12 119.4 . . ?
C12 C13 C14 118.5(3) . . ?
C12 C13 H13 120.7 . . ?
C14 C13 H13 120.7 . . ?
C13 C14 C15 121.1(3) . . ?
C13 C14 H14 119.5 . . ?
C15 C14 H14 119.5 . . ?
C14 C15 C10 120.8(3) . . ?
C14 C15 H15 119.6 . . ?
C10 C15 H15 119.6 . . ?
C01A C16 C1A 118.9(3) . . ?
C01A C16 P1 121.3(2) . . ?
C1A C16 P1 119.8(2) . . ?
C18 C17 C01A 120.4(3) . . ?
C18 C17 H17 119.8 . . ?
C01A C17 H17 119.8 . . ?
C17 C18 C19 119.3(3) . . ?
C17 C18 H18 120.4 . . ?
C19 C18 H18 120.4 . . ?
C18 C19 C1A 120.4(3) . . ?
C18 C19 H19 119.8 . . ?
C1A C19 H19 119.8 . . ?
C19 C1A C16 120.5(3) . . ?
C19 C1A H1A 119.7 . . ?
C16 C1A H1A 119.7 . . ?
C1D C1C C23 119.0(3) . . ?
C1D C1C P1 119.2(2) . . ?
C23 C1C P1 121.7(2) . . ?
C20 C1D C1C 120.4(3) . . ?
C20 C1D H1D 119.8 . . ?
C1C C1D H1D 119.8 . . ?
C21 C20 C1D 120.6(3) . . ?
C21 C20 H20 119.7 . . ?
C1D C20 H20 119.7 . . ?
C20 C21 C22 119.6(3) . . ?
C20 C21 H21 120.2 . . ?
C22 C21 H21 120.2 . . ?
C21 C22 C23 120.6(3) . . ?
C21 C22 H22 119.7 . . ?
C23 C22 H22 119.7 . . ?
C22 C23 C1C 119.8(3) . . ?
C22 C23 H23 120.1 . . ?
C1C C23 H23 120.1 . . ?
C25 C24 C29 119.1(3) . . ?
C25 C24 P2 122.2(2) . . ?
C29 C24 P2 118.5(2) . . ?
C26 C25 C24 119.7(3) . . ?
C26 C25 H25 120.1 . . ?
C24 C25 H25 120.1 . . ?
C27 C26 C25 120.6(3) . . ?
C27 C26 H26 119.7 . . ?
C25 C26 H26 119.7 . . ?
C26 C27 C28 119.9(3) . . ?
C26 C27 H27 120.1 . . ?
C28 C27 H27 120.1 . . ?
C29 C28 C27 120.1(3) . . ?
C29 C28 H28 120.0 . . ?
C27 C28 H28 120.0 . . ?
C28 C29 C24 120.5(3) . . ?
C28 C29 H29 119.7 . . ?
C24 C29 H29 119.7 . . ?
O1 C30 Ru1 175.0(2) . . ?
C32 C31 C36 118.5(3) . . ?
C32 C31 P3 117.9(2) . . ?
C36 C31 P3 123.6(2) . . ?
C33 C32 C31 120.7(3) . . ?
C33 C32 H32 119.6 . . ?
C31 C32 H32 119.6 . . ?
C34 C33 C32 120.0(3) . . ?
C34 C33 H33 120.0 . . ?
C32 C33 H33 120.0 . . ?
C35 C34 C33 120.0(3) . . ?
C35 C34 H34 120.0 . . ?
C33 C34 H34 120.0 . . ?
C34 C35 C36 120.4(3) . . ?
C34 C35 H35 119.8 . . ?
C36 C35 H35 119.8 . . ?
C35 C36 C31 120.4(3) . . ?
C35 C36 H36 119.8 . . ?
C31 C36 H36 119.8 . . ?
C38 C37 C42 118.5(3) . . ?
C38 C37 P3 124.4(2) . . ?
C42 C37 P3 117.2(2) . . ?
C39 C38 C37 120.5(3) . . ?
C39 C38 H38 119.7 . . ?
C37 C38 H38 119.7 . . ?
C40 C39 C38 120.6(3) . . ?
C40 C39 H39 119.7 . . ?
C38 C39 H39 119.7 . . ?
C39 C40 C41 120.0(3) . . ?
C39 C40 H40 120.0 . . ?
C41 C40 H40 120.0 . . ?
C42 C41 C40 119.4(3) . . ?
C42 C41 H41 120.3 . . ?
C40 C41 H41 120.3 . . ?
C41 C42 C37 120.9(3) . . ?
C41 C42 H42 119.5 . . ?
C37 C42 H42 119.5 . . ?
C44 C43 C48 118.6(3) . . ?
C44 C43 P3 120.8(2) . . ?
C48 C43 P3 120.7(2) . . ?
C43 C44 C45 120.7(3) . . ?
C43 C44 H44 119.6 . . ?
C45 C44 H44 119.6 . . ?
C46 C45 C44 120.1(3) . . ?
C46 C45 H45 120.0 . . ?
C44 C45 H45 120.0 . . ?
C45 C46 C47 119.9(3) . . ?
C45 C46 H46 120.1 . . ?
C47 C46 H46 120.1 . . ?
C48 C47 C46 120.2(3) . . ?
C48 C47 H47 119.9 . . ?
C46 C47 H47 119.9 . . ?
C47 C48 C43 120.5(3) . . ?
C47 C48 H48 119.7 . . ?
C43 C48 H48 119.7 . . ?
C49 O00E C52 110.1(3) . . ?
O00E C49 C50 108.0(3) . . ?
O00E C49 H49A 110.1 . . ?
C50 C49 H49A 110.1 . . ?
O00E C49 H49B 110.1 . . ?
C50 C49 H49B 110.1 . . ?
H49A C49 H49B 108.4 . . ?
C49 C50 C51 102.6(3) . . ?
C49 C50 H50A 111.2 . . ?
C51 C50 H50A 111.2 . . ?
C49 C50 H50B 111.2 . . ?
C51 C50 H50B 111.2 . . ?
H50A C50 H50B 109.2 . . ?
C50 C51 C52 103.3(3) . . ?
C50 C51 H51A 111.1 . . ?
C52 C51 H51A 111.1 . . ?
C50 C51 H51B 111.1 . . ?
C52 C51 H51B 111.1 . . ?
H51A C51 H51B 109.1 . . ?
O00E C52 C51 104.9(3) . . ?
O00E C52 H52A 110.8 . . ?
C51 C52 H52A 110.8 . . ?
O00E C52 H52B 110.8 . . ?
C51 C52 H52B 110.8 . . ?
H52A C52 H52B 108.8 . . ?

loop_
_geom_bond_atom_site_label_1
_geom_bond_atom_site_label_2
_geom_bond_distance
_geom_bond_site_symmetry_2
_geom_bond_publ_flag
Ru1B C30B 1.852(3) . ?
Ru1B N2B 2.113(2) . ?
Ru1B P2B 2.2919(7) . ?
Ru1B P1B 2.3254(7) . ?
Ru1B P3B 2.4433(7) . ?
Ru1B H100 0.75(4) . ?
P1B N1B 1.658(2) . ?
P1B C18B 1.819(3) . ?
P1B C12B 1.841(3) . ?
P2B N3B 1.686(2) . ?
P2B C24B 1.819(3) . ?
P2B C6B 1.839(3) . ?
P3B C43B 1.825(3) . ?
P3B C37B 1.839(3) . ?
P3B C31B 1.855(4) . ?
O1B C30B 1.153(4) . ?
N1B C1B 1.334(3) . ?
N2B C5B 1.359(3) . ?
N2B C1B 1.390(3) . ?
N3B C5B 1.389(3) . ?
N3B H3B 0.8800 . ?
C1B C2B 1.414(4) . ?
C2B C3B 1.370(4) . ?
C2B H2B 0.9500 . ?
C3B C4B 1.395(4) . ?
C3B H3BA 0.9500 . ?
C4B C5B 1.381(4) . ?
C4B H4B 0.9500 . ?
C6B C7B 1.379(4) . ?
C6B C11B 1.400(4) . ?
C7B C8B 1.398(4) . ?
C7B H7B 0.9500 . ?
C8B C9B 1.368(5) . ?
C8B H8B 0.9500 . ?
C9B C10B 1.392(6) . ?
C9B H9B 0.9500 . ?
C10B C11B 1.387(5) . ?
C10B H10B 0.9500 . ?
C11B H11B 0.9500 . ?
C12B C17B 1.389(4) . ?
C12B C13B 1.390(4) . ?
C13B C14B 1.382(5) . ?
C13B H13B 0.9500 . ?
C14B C15B 1.375(6) . ?
C14B H14B 0.9500 . ?
C15B C16B 1.378(6) . ?
C15B H15B 0.9500 . ?
C16B C17B 1.391(4) . ?
C16B H16B 0.9500 . ?
C17B H17B 0.9500 . ?
C18B C19B 1.391(4) . ?
C18B C23B 1.398(4) . ?
C19B C20B 1.393(4) . ?
C19B H19B 0.9500 . ?
C20B C21B 1.380(5) . ?
C20B H20B 0.9500 . ?
C21B C22B 1.381(5) . ?
C21B H21B 0.9500 . ?
C22B C23B 1.386(4) . ?
C22B H22B 0.9500 . ?
C23B H23B 0.9500 . ?
C24B C29B 1.384(4) . ?
C24B C25B 1.395(4) . ?
C25B C26B 1.383(4) . ?
C25B H25B 0.9500 . ?
C26B C27B 1.379(5) . ?
C26B H26B 0.9500 . ?
C27B C28B 1.373(5) . ?
C27B H27B 0.9500 . ?
C28B C29B 1.398(4) . ?
C28B H28B 0.9500 . ?
C29B H29B 0.9500 . ?
C31B C36B 1.328(8) . ?
C31B C32B 1.417(6) . ?
C31B C36A 1.716(12) . ?
C32B C33A 1.428(7) . ?
C32B C33B 1.684(15) . ?
C33B C34B 1.068(16) . ?
C33B C35B 1.609(16) . ?
C34B C35B 0.742(10) . ?
C34B C36B 1.896(13) . ?
C35B C36B 1.425(10) . ?
C33A C34A 1.295(11) . ?
C35A C36A 1.391(18) . ?
C37B C42B 1.388(4) . ?
C37B C38B 1.394(4) . ?
C38B C39B 1.379(5) . ?
C38B H38B 0.9500 . ?
C39B C40B 1.372(6) . ?
C39B H39B 0.9500 . ?
C40B C41B 1.359(6) . ?
C40B H40B 0.9500 . ?
C41B C42B 1.409(5) . ?
C41B H41B 0.9500 . ?
C42B H42B 0.9500 . ?
C43B C48B 1.385(5) . ?
C43B C44B 1.418(5) . ?
C44B C45B 1.365(10) . ?
C44B C45A 1.481(10) . ?
C44B H44B 0.9500 . ?
C45B C46B 1.403(13) . ?
C45B H45B 0.9500 . ?
C46B C47B 1.395(11) . ?
C46B H46B 0.9500 . ?
C47B C48B 1.413(10) . ?
C47B H47B 0.9500 . ?
C45A C46A 1.373(12) . ?
C45A H45A 0.9500 . ?
C46A C47A 1.397(11) . ?
C46A H46A 0.9500 . ?
C47A C48B 1.433(10) . ?
C47A H47A 0.9500 . ?
C48B H48B 0.9500 . ?
Ru1 C30 1.855(3) . ?
Ru1 N2 2.127(2) . ?
Ru1 P2 2.3034(7) . ?
Ru1 P1 2.3295(7) . ?
Ru1 P3 2.4448(7) . ?
Ru1 H101 1.01(3) . ?
P1 N1 1.689(2) . ?
P1 C1C 1.830(3) . ?
P1 C16 1.832(3) . ?
P2 N3 1.666(2) . ?
P2 C24 1.813(3) . ?
P2 C10 1.862(3) . ?
P3 C37 1.837(3) . ?
P3 C43 1.839(3) . ?
P3 C31 1.839(3) . ?
O1 C30 1.149(3) . ?
N1 C5 1.372(3) . ?
N1 H1 0.8800 . ?
N2 C5 1.357(3) . ?
N2 C9 1.383(3) . ?
N3 C9 1.350(3) . ?
C5 C6 1.386(4) . ?
C6 C7 1.390(4) . ?
C6 H6 0.9500 . ?
C01A C16 1.383(4) . ?
C01A C17 1.389(4) . ?
C01A H01A 0.9500 . ?
C7 C8 1.369(4) . ?
C7 H7 0.9500 . ?
C8 C9 1.412(4) . ?
C8 H8 0.9500 . ?
C10 C11 1.384(4) . ?
C10 C15 1.395(4) . ?
C11 C12 1.396(4) . ?
C11 H11 0.9500 . ?
C12 C13 1.365(5) . ?
C12 H12 0.9500 . ?
C13 C14 1.378(5) . ?
C13 H13 0.9500 . ?
C14 C15 1.387(4) . ?
C14 H14 0.9500 . ?
C15 H15 0.9500 . ?
C16 C1A 1.386(4) . ?
C17 C18 1.380(5) . ?
C17 H17 0.9500 . ?
C18 C19 1.381(5) . ?
C18 H18 0.9500 . ?
C19 C1A 1.385(5) . ?
C19 H19 0.9500 . ?
C1A H1A 0.9500 . ?
C1C C1D 1.389(4) . ?
C1C C23 1.394(4) . ?
C1D C20 1.382(4) . ?
C1D H1D 0.9500 . ?
C20 C21 1.373(5) . ?
C20 H20 0.9500 . ?
C21 C22 1.380(5) . ?
C21 H21 0.9500 . ?
C22 C23 1.389(4) . ?
C22 H22 0.9500 . ?
C23 H23 0.9500 . ?
C24 C25 1.393(4) . ?
C24 C29 1.401(4) . ?
C25 C26 1.390(4) . ?
C25 H25 0.9500 . ?
C26 C27 1.383(5) . ?
C26 H26 0.9500 . ?
C27 C28 1.386(5) . ?
C27 H27 0.9500 . ?
C28 C29 1.378(4) . ?
C28 H28 0.9500 . ?
C29 H29 0.9500 . ?
C31 C32 1.395(4) . ?
C31 C36 1.395(4) . ?
C32 C33 1.386(4) . ?
C32 H32 0.9500 . ?
C33 C34 1.380(5) . ?
C33 H33 0.9500 . ?
C34 C35 1.377(5) . ?
C34 H34 0.9500 . ?
C35 C36 1.386(4) . ?
C35 H35 0.9500 . ?
C36 H36 0.9500 . ?
C37 C38 1.389(4) . ?
C37 C42 1.397(4) . ?
C38 C39 1.389(4) . ?
C38 H38 0.9500 . ?
C39 C40 1.364(5) . ?
C39 H39 0.9500 . ?
C40 C41 1.398(5) . ?
C40 H40 0.9500 . ?
C41 C42 1.384(4) . ?
C41 H41 0.9500 . ?
C42 H42 0.9500 . ?
C43 C44 1.390(4) . ?
C43 C48 1.400(4) . ?
C44 C45 1.392(4) . ?
C44 H44 0.9500 . ?
C45 C46 1.380(4) . ?
C45 H45 0.9500 . ?
C46 C47 1.387(4) . ?
C46 H46 0.9500 . ?
C47 C48 1.386(4) . ?
C47 H47 0.9500 . ?
C48 H48 0.9500 . ?
O00E C49 1.411(4) . ?
O00E C52 1.443(4) . ?
C49 C50 1.494(5) . ?
C49 H49A 0.9900 . ?
C49 H49B 0.9900 . ?
C50 C51 1.513(5) . ?
C50 H50A 0.9900 . ?
C50 H50B 0.9900 . ?
C51 C52 1.515(5) . ?
C51 H51A 0.9900 . ?
C51 H51B 0.9900 . ?
C52 H52A 0.9900 . ?
C52 H52B 0.9900 . ?

loop_
_geom_torsion_atom_site_label_1
_geom_torsion_atom_site_label_2
_geom_torsion_atom_site_label_3
_geom_torsion_atom_site_label_4
_geom_torsion
_geom_torsion_site_symmetry_1
_geom_torsion_site_symmetry_2
_geom_torsion_site_symmetry_3
_geom_torsion_site_symmetry_4
_geom_torsion_publ_flag
C18B P1B N1B C1B -144.5(2) . . . . ?
C12B P1B N1B C1B 112.0(2) . . . . ?
Ru1B P1B N1B C1B -10.6(2) . . . . ?
C24B P2B N3B C5B 148.2(2) . . . . ?
C6B P2B N3B C5B -109.2(2) . . . . ?
Ru1B P2B N3B C5B 15.9(2) . . . . ?
P1B N1B C1B N2B 6.1(3) . . . . ?
P1B N1B C1B C2B -173.5(2) . . . . ?
C5B N2B C1B N1B -173.2(2) . . . . ?
Ru1B N2B C1B N1B 2.9(3) . . . . ?
C5B N2B C1B C2B 6.3(4) . . . . ?
Ru1B N2B C1B C2B -177.55(19) . . . . ?
N1B C1B C2B C3B 175.3(3) . . . . ?
N2B C1B C2B C3B -4.3(4) . . . . ?
C1B C2B C3B C4B 0.1(4) . . . . ?
C2B C3B C4B C5B 2.1(4) . . . . ?
C1B N2B C5B C4B -4.3(4) . . . . ?
Ru1B N2B C5B C4B 179.6(2) . . . . ?
C1B N2B C5B N3B 176.5(2) . . . . ?
Ru1B N2B C5B N3B 0.4(3) . . . . ?
C3B C4B C5B N2B 0.0(4) . . . . ?
C3B C4B C5B N3B 179.1(2) . . . . ?
P2B N3B C5B N2B -12.1(3) . . . . ?
P2B N3B C5B C4B 168.6(2) . . . . ?
N3B P2B C6B C7B 116.2(3) . . . . ?
C24B P2B C6B C7B -134.6(3) . . . . ?
Ru1B P2B C6B C7B 2.9(3) . . . . ?
N3B P2B C6B C11B -65.1(3) . . . . ?
C24B P2B C6B C11B 44.1(3) . . . . ?
Ru1B P2B C6B C11B -178.4(2) . . . . ?
C11B C6B C7B C8B 0.8(5) . . . . ?
P2B C6B C7B C8B 179.5(3) . . . . ?
C6B C7B C8B C9B 0.9(6) . . . . ?
C7B C8B C9B C10B -1.8(6) . . . . ?
C8B C9B C10B C11B 0.9(6) . . . . ?
C9B C10B C11B C6B 0.9(5) . . . . ?
C7B C6B C11B C10B -1.7(5) . . . . ?
P2B C6B C11B C10B 179.5(3) . . . . ?
N1B P1B C12B C17B -148.1(2) . . . . ?
C18B P1B C12B C17B 103.9(3) . . . . ?
Ru1B P1B C12B C17B -32.8(3) . . . . ?
N1B P1B C12B C13B 30.8(3) . . . . ?
C18B P1B C12B C13B -77.2(3) . . . . ?
Ru1B P1B C12B C13B 146.1(2) . . . . ?
C17B C12B C13B C14B 1.1(5) . . . . ?
P1B C12B C13B C14B -177.8(3) . . . . ?
C12B C13B C14B C15B -1.2(7) . . . . ?
C13B C14B C15B C16B 0.3(6) . . . . ?
C14B C15B C16B C17B 0.7(6) . . . . ?
C13B C12B C17B C16B -0.1(5) . . . . ?
P1B C12B C17B C16B 178.8(2) . . . . ?
C15B C16B C17B C12B -0.8(5) . . . . ?
N1B P1B C18B C19B 22.6(3) . . . . ?
C12B P1B C18B C19B 131.0(2) . . . . ?
Ru1B P1B C18B C19B -98.4(2) . . . . ?
N1B P1B C18B C23B -158.7(2) . . . . ?
C12B P1B C18B C23B -50.2(3) . . . . ?
Ru1B P1B C18B C23B 80.3(3) . . . . ?
C23B C18B C19B C20B -0.4(4) . . . . ?
P1B C18B C19B C20B 178.4(2) . . . . ?
C18B C19B C20B C21B 0.3(5) . . . . ?
C19B C20B C21B C22B -0.3(5) . . . . ?
C20B C21B C22B C23B 0.3(6) . . . . ?
C21B C22B C23B C18B -0.3(5) . . . . ?
C19B C18B C23B C22B 0.4(5) . . . . ?
P1B C18B C23B C22B -178.4(3) . . . . ?
N3B P2B C24B C29B 6.9(3) . . . . ?
C6B P2B C24B C29B -102.1(3) . . . . ?
Ru1B P2B C24B C29B 124.2(2) . . . . ?
N3B P2B C24B C25B -177.8(2) . . . . ?
C6B P2B C24B C25B 73.3(2) . . . . ?
Ru1B P2B C24B C25B -60.4(3) . . . . ?
C29B C24B C25B C26B 0.2(5) . . . . ?
P2B C24B C25B C26B -175.4(3) . . . . ?
C24B C25B C26B C27B 0.5(5) . . . . ?
C25B C26B C27B C28B -0.9(6) . . . . ?
C26B C27B C28B C29B 0.6(6) . . . . ?
C25B C24B C29B C28B -0.6(5) . . . . ?
P2B C24B C29B C28B 174.6(2) . . . . ?
C27B C28B C29B C24B 0.1(5) . . . . ?
C43B P3B C31B C36B 19.1(5) . . . . ?
C37B P3B C31B C36B 119.7(5) . . . . ?
Ru1B P3B C31B C36B -110.4(4) . . . . ?
C43B P3B C31B C32B -163.5(3) . . . . ?
C37B P3B C31B C32B -62.9(3) . . . . ?
Ru1B P3B C31B C32B 67.0(3) . . . . ?
C43B P3B C31B C36A 14.1(4) . . . . ?
C37B P3B C31B C36A 114.7(4) . . . . ?
Ru1B P3B C31B C36A -115.4(4) . . . . ?
C36A C31B C32B C33A 1.3(9) . . . . ?
P3B C31B C32B C33A 177.7(4) . . . . ?
C36B C31B C32B C33B 10.9(6) . . . . ?
P3B C31B C32B C33B -166.8(5) . . . . ?
C31B C32B C33B C34B -32.8(19) . . . . ?
C31B C32B C33B C35B -18.5(9) . . . . ?
C32B C33B C34B C35B 35(3) . . . . ?
C35B C33B C34B C36B -7.4(13) . . . . ?
C32B C33B C34B C36B 28.1(17) . . . . ?
C33B C34B C35B C36B -11(2) . . . . ?
C36B C34B C35B C33B 11(2) . . . . ?
C32B C33B C35B C34B -153(2) . . . . ?
C34B C33B C35B C36B 170.2(18) . . . . ?
C32B C33B C35B C36B 17.0(9) . . . . ?
C32B C31B C36B C35B -0.6(8) . . . . ?
P3B C31B C36B C35B 176.9(5) . . . . ?
C32B C31B C36B C34B -2.2(6) . . . . ?
P3B C31B C36B C34B 175.2(3) . . . . ?
C34B C35B C36B C31B -4.6(14) . . . . ?
C33B C35B C36B C31B -10.7(8) . . . . ?
C33B C35B C36B C34B -6.1(11) . . . . ?
C35B C34B C36B C31B 176.2(12) . . . . ?
C33B C34B C36B C31B -13.0(10) . . . . ?
C33B C34B C36B C35B 170.8(17) . . . . ?
C31B C32B C33A C34A 3.6(8) . . . . ?
C32B C31B C36A C35A -6.9(12) . . . . ?
P3B C31B C36A C35A 176.3(7) . . . . ?
C43B P3B C37B C42B 118.8(3) . . . . ?
C31B P3B C37B C42B 13.7(3) . . . . ?
Ru1B P3B C37B C42B -112.6(2) . . . . ?
C43B P3B C37B C38B -58.8(3) . . . . ?
C31B P3B C37B C38B -163.8(2) . . . . ?
Ru1B P3B C37B C38B 69.9(2) . . . . ?
C42B C37B C38B C39B -0.7(5) . . . . ?
P3B C37B C38B C39B 177.0(3) . . . . ?
C37B C38B C39B C40B 1.9(5) . . . . ?
C38B C39B C40B C41B -1.4(6) . . . . ?
C39B C40B C41B C42B -0.3(6) . . . . ?
C38B C37B C42B C41B -1.0(4) . . . . ?
P3B C37B C42B C41B -178.5(2) . . . . ?
C40B C41B C42B C37B 1.5(5) . . . . ?
C37B P3B C43B C48B 138.6(4) . . . . ?
C31B P3B C43B C48B -117.4(4) . . . . ?
Ru1B P3B C43B C48B 9.2(4) . . . . ?
C37B P3B C43B C44B -45.2(4) . . . . ?
C31B P3B C43B C44B 58.8(4) . . . . ?
Ru1B P3B C43B C44B -174.6(3) . . . . ?
C48B C43B C44B C45B 11.1(8) . . . . ?
P3B C43B C44B C45B -165.1(5) . . . . ?
C48B C43B C44B C45A -16.9(7) . . . . ?
P3B C43B C44B C45A 166.8(5) . . . . ?
C43B C44B C45B C46B -12.4(11) . . . . ?
C44B C45B C46B C47B 12.5(13) . . . . ?
C45B C46B C47B C48B -12.1(13) . . . . ?
C43B C44B C45A C46A 15.0(10) . . . . ?
C44B C45A C46A C47A -11.7(14) . . . . ?
C45A C46A C47A C48B 9.0(13) . . . . ?
C44B C43B C48B C47B -9.0(7) . . . . ?
P3B C43B C48B C47B 167.2(5) . . . . ?
C44B C43B C48B C47A 16.8(8) . . . . ?
P3B C43B C48B C47A -167.1(5) . . . . ?
C46B C47B C48B C43B 10.0(11) . . . . ?
C46A C47A C48B C43B -11.8(10) . . . . ?
C1C P1 N1 C5 -136.6(2) . . . . ?
C16 P1 N1 C5 119.3(2) . . . . ?
Ru1 P1 N1 C5 -4.2(2) . . . . ?
C24 P2 N3 C9 154.8(2) . . . . ?
C10 P2 N3 C9 -99.5(2) . . . . ?
Ru1 P2 N3 C9 19.1(2) . . . . ?
C9 N2 C5 N1 -175.4(2) . . . . ?
Ru1 N2 C5 N1 3.5(3) . . . . ?
C9 N2 C5 C6 4.8(4) . . . . ?
Ru1 N2 C5 C6 -176.3(2) . . . . ?
P1 N1 C5 N2 1.1(4) . . . . ?
P1 N1 C5 C6 -179.1(2) . . . . ?
N2 C5 C6 C7 -0.6(5) . . . . ?
N1 C5 C6 C7 179.5(3) . . . . ?
C5 C6 C7 C8 -2.0(5) . . . . ?
C6 C7 C8 C9 0.5(5) . . . . ?
P2 N3 C9 N2 -11.1(3) . . . . ?
P2 N3 C9 C8 169.4(2) . . . . ?
C5 N2 C9 N3 174.3(2) . . . . ?
Ru1 N2 C9 N3 -4.6(3) . . . . ?
C5 N2 C9 C8 -6.2(4) . . . . ?
Ru1 N2 C9 C8 174.9(2) . . . . ?
C7 C8 C9 N3 -176.9(3) . . . . ?
C7 C8 C9 N2 3.6(4) . . . . ?
N3 P2 C10 C11 -132.9(3) . . . . ?
C24 P2 C10 C11 -21.8(3) . . . . ?
Ru1 P2 C10 C11 113.5(2) . . . . ?
N3 P2 C10 C15 50.1(3) . . . . ?
C24 P2 C10 C15 161.3(2) . . . . ?
Ru1 P2 C10 C15 -63.5(2) . . . . ?
C15 C10 C11 C12 0.9(5) . . . . ?
P2 C10 C11 C12 -176.0(2) . . . . ?
C10 C11 C12 C13 -1.6(5) . . . . ?
C11 C12 C13 C14 1.4(5) . . . . ?
C12 C13 C14 C15 -0.7(5) . . . . ?
C13 C14 C15 C10 0.1(5) . . . . ?
C11 C10 C15 C14 -0.2(5) . . . . ?
P2 C10 C15 C14 177.0(3) . . . . ?
C17 C01A C16 C1A 0.0(5) . . . . ?
C17 C01A C16 P1 179.7(2) . . . . ?
N1 P1 C16 C01A -128.6(2) . . . . ?
C1C P1 C16 C01A 127.7(2) . . . . ?
Ru1 P1 C16 C01A -18.1(3) . . . . ?
N1 P1 C16 C1A 51.1(3) . . . . ?
C1C P1 C16 C1A -52.6(3) . . . . ?
Ru1 P1 C16 C1A 161.6(2) . . . . ?
C16 C01A C17 C18 -0.4(5) . . . . ?
C01A C17 C18 C19 0.8(5) . . . . ?
C17 C18 C19 C1A -0.7(6) . . . . ?
C18 C19 C1A C16 0.3(6) . . . . ?
C01A C16 C1A C19 0.1(5) . . . . ?
P1 C16 C1A C19 -179.6(3) . . . . ?
N1 P1 C1C C1D 40.7(2) . . . . ?
C16 P1 C1C C1D 148.6(2) . . . . ?
Ru1 P1 C1C C1D -70.6(2) . . . . ?
N1 P1 C1C C23 -142.7(2) . . . . ?
C16 P1 C1C C23 -34.8(3) . . . . ?
Ru1 P1 C1C C23 106.0(2) . . . . ?
C23 C1C C1D C20 -0.9(4) . . . . ?
P1 C1C C1D C20 175.8(2) . . . . ?
C1C C1D C20 C21 1.0(5) . . . . ?
C1D C20 C21 C22 -0.7(5) . . . . ?
C20 C21 C22 C23 0.2(5) . . . . ?
C21 C22 C23 C1C -0.1(5) . . . . ?
C1D C1C C23 C22 0.4(4) . . . . ?
P1 C1C C23 C22 -176.2(2) . . . . ?
N3 P2 C24 C25 4.2(3) . . . . ?
C10 P2 C24 C25 -103.9(3) . . . . ?
Ru1 P2 C24 C25 128.7(2) . . . . ?
N3 P2 C24 C29 179.2(2) . . . . ?
C10 P2 C24 C29 71.1(2) . . . . ?
Ru1 P2 C24 C29 -56.3(3) . . . . ?
C29 C24 C25 C26 -2.9(4) . . . . ?
P2 C24 C25 C26 172.0(2) . . . . ?
C24 C25 C26 C27 0.9(5) . . . . ?
C25 C26 C27 C28 1.5(5) . . . . ?
C26 C27 C28 C29 -1.7(5) . . . . ?
C27 C28 C29 C24 -0.4(5) . . . . ?
C25 C24 C29 C28 2.7(5) . . . . ?
P2 C24 C29 C28 -172.4(2) . . . . ?
C37 P3 C31 C32 -76.9(3) . . . . ?
C43 P3 C31 C32 -179.3(2) . . . . ?
Ru1 P3 C31 C32 52.4(3) . . . . ?
C37 P3 C31 C36 103.8(3) . . . . ?
C43 P3 C31 C36 1.4(3) . . . . ?
Ru1 P3 C31 C36 -126.9(2) . . . . ?
C36 C31 C32 C33 -0.5(5) . . . . ?
P3 C31 C32 C33 -179.9(3) . . . . ?
C31 C32 C33 C34 1.0(6) . . . . ?
C32 C33 C34 C35 -0.8(6) . . . . ?
C33 C34 C35 C36 0.1(6) . . . . ?
C34 C35 C36 C31 0.4(5) . . . . ?
C32 C31 C36 C35 -0.2(5) . . . . ?
P3 C31 C36 C35 179.1(3) . . . . ?
C43 P3 C37 C38 123.4(3) . . . . ?
C31 P3 C37 C38 18.1(3) . . . . ?
Ru1 P3 C37 C38 -111.8(2) . . . . ?
C43 P3 C37 C42 -57.0(2) . . . . ?
C31 P3 C37 C42 -162.3(2) . . . . ?
Ru1 P3 C37 C42 67.8(2) . . . . ?
C42 C37 C38 C39 -1.0(4) . . . . ?
P3 C37 C38 C39 178.6(2) . . . . ?
C37 C38 C39 C40 0.9(5) . . . . ?
C38 C39 C40 C41 0.1(5) . . . . ?
C39 C40 C41 C42 -0.9(5) . . . . ?
C40 C41 C42 C37 0.8(5) . . . . ?
C38 C37 C42 C41 0.1(4) . . . . ?
P3 C37 C42 C41 -179.5(2) . . . . ?
C37 P3 C43 C44 140.8(2) . . . . ?
C31 P3 C43 C44 -114.5(2) . . . . ?
Ru1 P3 C43 C44 15.2(3) . . . . ?
C37 P3 C43 C48 -39.1(2) . . . . ?
C31 P3 C43 C48 65.6(2) . . . . ?
Ru1 P3 C43 C48 -164.71(19) . . . . ?
C48 C43 C44 C45 -1.2(4) . . . . ?
P3 C43 C44 C45 178.9(2) . . . . ?
C43 C44 C45 C46 0.8(4) . . . . ?
C44 C45 C46 C47 0.1(5) . . . . ?
C45 C46 C47 C48 -0.6(5) . . . . ?
C46 C47 C48 C43 0.2(4) . . . . ?
C44 C43 C48 C47 0.7(4) . . . . ?
P3 C43 C48 C47 -179.4(2) . . . . ?
C52 O00E C49 C50 -6.8(4) . . . . ?
O00E C49 C50 C51 25.0(4) . . . . ?
C49 C50 C51 C52 -32.7(4) . . . . ?
C49 O00E C52 C51 -14.5(4) . . . . ?
C50 C51 C52 O00E 29.4(4) . . . . ?
